data_7157906
loop_
_publ_author_name
'Sahu, Archana K.'
'Unnava, Ramanjaneyulu'
'Behera, Bipin K.'
'Saikia, Anil K.'

_publ_section_title
;
 Synthesis of dibenzocyclohepta[1,2-a]naphthalene derivatives from
 phenylacetaldehyde and alkynyl benzyl alcohols via sequential
 electrophilic addition and double Friedel-Crafts reactions.
;
_journal_issue 11
_journal_name_full 'Organic &amp; biomolecular chemistry'
_journal_page_first 2430
_journal_page_last 2435
_journal_paper_doi 10.1039/d1ob00057h
_journal_volume 19
_journal_year 2021
_chemical_formula_sum 'C24 H18'
_chemical_formula_weight 306.38
_space_group_IT_number 14
_space_group_name_Hall '-P 2yn'
_space_group_name_H-M_alt 'P 1 21/n 1'
_atom_sites_solution_hydrogens geom
_atom_sites_solution_primary direct
_atom_sites_solution_secondary difmap
_audit_creation_method SHELXL-97
_audit_update_record
;
2018-10-13 deposited with the CCDC.	2021-02-25 downloaded from the CCDC.
;
_cell_angle_alpha 90.00
_cell_angle_beta 108.162(3)
_cell_angle_gamma 90.00
_cell_formula_units_Z 4
_cell_length_a 9.8016(6)
_cell_length_b 12.5556(7)
_cell_length_c 14.0526(8)
_cell_measurement_temperature 296(2)
_cell_volume 1643.22(17)
_computing_structure_refinement 'SHELXL-97 (Sheldrick, 1997)'
_computing_structure_solution 'SHELXS-97 (Sheldrick, 1990)'
_diffrn_ambient_temperature 296(2)
_diffrn_measured_fraction_theta_full 0.974
_diffrn_measured_fraction_theta_max 0.974
_diffrn_radiation_monochromator graphite
_diffrn_radiation_source 'fine-focus sealed tube'
_diffrn_radiation_type MoK\a
_diffrn_radiation_wavelength 0.71073
_diffrn_reflns_av_R_equivalents 0.0396
_diffrn_reflns_av_sigmaI/netI 0.0324
_diffrn_reflns_limit_h_max 11
_diffrn_reflns_limit_h_min -11
_diffrn_reflns_limit_k_max 14
_diffrn_reflns_limit_k_min -14
_diffrn_reflns_limit_l_max 16
_diffrn_reflns_limit_l_min -14
_diffrn_reflns_number 11630
_diffrn_reflns_theta_full 25.00
_diffrn_reflns_theta_max 25.00
_diffrn_reflns_theta_min 2.23
_exptl_absorpt_coefficient_mu 0.070
_exptl_crystal_density_diffrn 1.238
_exptl_crystal_density_method 'not measured'
_exptl_crystal_F_000 648
_refine_diff_density_max 0.175
_refine_diff_density_min -0.247
_refine_diff_density_rms 0.056
_refine_ls_extinction_method none
_refine_ls_goodness_of_fit_ref 1.074
_refine_ls_hydrogen_treatment mixed
_refine_ls_matrix_type full
_refine_ls_number_parameters 218
_refine_ls_number_reflns 2820
_refine_ls_number_restraints 0
_refine_ls_restrained_S_all 1.074
_refine_ls_R_factor_all 0.0715
_refine_ls_R_factor_gt 0.0517
_refine_ls_shift/su_max 0.002
_refine_ls_shift/su_mean 0.000
_refine_ls_structure_factor_coef Fsqd
_refine_ls_weighting_details 'calc w=1/[\s^2^(Fo^2^)+(0.1000P)^2^+0.0000P] where P=(Fo^2^+2Fc^2^)/3'
_refine_ls_weighting_scheme calc
_refine_ls_wR_factor_gt 0.1455
_refine_ls_wR_factor_ref 0.1611
_reflns_number_gt 2013
_reflns_number_total 2820
_reflns_threshold_expression >2sigma(I)
_cod_data_source_file d1ob00057h3.cif
_cod_data_source_block arc-p-me_0m
_cod_depositor_comments 'Adding full bibliography for 7157905--7157906.cif.'
_cod_database_code 7157906

loop_
_symmetry_equiv_pos_as_xyz
'x, y, z'
'-x+1/2, y+1/2, -z+1/2'
'-x, -y, -z'
'x-1/2, -y-1/2, z-1/2'

loop_
_atom_site_label
_atom_site_type_symbol
_atom_site_fract_x
_atom_site_fract_y
_atom_site_fract_z
_atom_site_U_iso_or_equiv
_atom_site_adp_type
_atom_site_occupancy
_atom_site_symmetry_multiplicity
_atom_site_calc_flag
_atom_site_refinement_flags
_atom_site_disorder_assembly
_atom_site_disorder_group
C1 C 0.82408(18) 0.43652(13) 0.15330(13) 0.0421(5) Uani 1 1 d . . .
C2 C 0.67622(18) 0.43572(13) 0.13376(14) 0.0436(5) Uani 1 1 d . . .
C3 C 0.92089(17) 0.47897(14) 0.24934(13) 0.0434(5) Uani 1 1 d . . .
C4 C 0.88447(18) 0.39417(14) 0.07971(13) 0.0439(5) Uani 1 1 d . . .
C5 C 1.03573(18) 0.41812(15) 0.30909(14) 0.0483(5) Uani 1 1 d . . .
H5 H 1.0512 0.3502 0.2881 0.058 Uiso 1 1 calc R . .
C6 C 0.99206(19) 0.61686(15) 0.37395(14) 0.0508(5) Uani 1 1 d . . .
H6 H 0.9763 0.6842 0.3961 0.061 Uiso 1 1 calc R . .
C7 C 0.89889(18) 0.57920(14) 0.28462(14) 0.0450(5) Uani 1 1 d . . .
C8 C 0.58800(19) 0.38856(15) 0.04358(15) 0.0503(5) Uani 1 1 d . . .
H8 H 0.4891 0.3873 0.0310 0.060 Uiso 1 1 calc R . .
C9 C 0.60315(17) 0.48128(15) 0.20230(14) 0.0464(5) Uani 1 1 d . . .
C10 C 1.12574(19) 0.45673(15) 0.39783(14) 0.0506(5) Uani 1 1 d . . .
H10 H 1.2002 0.4141 0.4361 0.061 Uiso 1 1 calc R . .
C11 C 0.63958(19) 0.58122(15) 0.24637(14) 0.0496(5) Uani 1 1 d . . .
C12 C 0.6436(2) 0.34550(15) -0.02428(14) 0.0524(5) Uani 1 1 d . . .
H12 H 0.5828 0.3140 -0.0818 0.063 Uiso 1 1 calc R . .
C13 C 0.7928(2) 0.34777(14) -0.00891(14) 0.0483(5) Uani 1 1 d . . .
C14 C 0.76442(19) 0.63996(15) 0.23029(15) 0.0527(5) Uani 1 1 d . . .
H14A H 0.7694 0.7118 0.2565 0.063 Uiso 1 1 calc R . .
H14B H 0.7535 0.6440 0.1594 0.063 Uiso 1 1 calc R . .
C15 C 1.0332(2) 0.39907(15) 0.09053(15) 0.0527(5) Uani 1 1 d . . .
H15 H 1.0957 0.4315 0.1468 0.063 Uiso 1 1 calc R . .
C16 C 1.0856(2) 0.35715(17) 0.01994(16) 0.0617(6) Uani 1 1 d . . .
H16 H 1.1837 0.3603 0.0292 0.074 Uiso 1 1 calc R . .
C17 C 0.49014(19) 0.42569(17) 0.22103(16) 0.0577(6) Uani 1 1 d . . .
H17 H 0.4641 0.3591 0.1921 0.069 Uiso 1 1 calc R . .
C18 C 0.8525(2) 0.30596(16) -0.08072(15) 0.0603(6) Uani 1 1 d . . .
H18 H 0.7924 0.2755 -0.1391 0.072 Uiso 1 1 calc R . .
C19 C 1.10814(19) 0.55778(16) 0.43161(14) 0.0514(5) Uani 1 1 d . . .
C20 C 0.5650(2) 0.62237(18) 0.30719(16) 0.0636(6) Uani 1 1 d . . .
H20 H 0.5903 0.6887 0.3368 0.076 Uiso 1 1 calc R . .
C21 C 0.9952(2) 0.30963(18) -0.06590(17) 0.0661(6) Uani 1 1 d . . .
H21 H 1.0330 0.2804 -0.1131 0.079 Uiso 1 1 calc R . .
C22 C 1.2065(2) 0.60154(18) 0.52769(15) 0.0677(6) Uani 1 1 d . . .
H22A H 1.1910 0.6768 0.5306 0.102 Uiso 1 1 calc R . .
H22B H 1.3044 0.5887 0.5309 0.102 Uiso 1 1 calc R . .
H22C H 1.1872 0.5672 0.5832 0.102 Uiso 1 1 calc R . .
C23 C 0.4173(2) 0.4678(2) 0.28129(17) 0.0712(7) Uani 1 1 d . . .
H23 H 0.3430 0.4294 0.2930 0.085 Uiso 1 1 calc R . .
C24 C 0.4536(2) 0.5665(2) 0.32457(19) 0.0759(7) Uani 1 1 d . . .
H24 H 0.4037 0.5951 0.3650 0.091 Uiso 1 1 calc R . .

loop_
_atom_site_aniso_label
_atom_site_aniso_U_11
_atom_site_aniso_U_22
_atom_site_aniso_U_33
_atom_site_aniso_U_23
_atom_site_aniso_U_13
_atom_site_aniso_U_12
C1 0.0397(9) 0.0396(10) 0.0449(11) 0.0014(8) 0.0102(9) 0.0005(7)
C2 0.0404(9) 0.0407(10) 0.0474(12) 0.0025(8) 0.0105(9) 0.0007(7)
C3 0.0370(9) 0.0478(11) 0.0447(11) 0.0008(9) 0.0118(8) -0.0016(8)
C4 0.0450(10) 0.0391(10) 0.0461(12) 0.0057(8) 0.0120(9) 0.0030(8)
C5 0.0400(10) 0.0508(12) 0.0531(12) 0.0009(9) 0.0129(9) 0.0026(8)
C6 0.0504(11) 0.0485(11) 0.0534(12) -0.0044(9) 0.0159(10) -0.0086(9)
C7 0.0413(10) 0.0455(11) 0.0476(12) 0.0013(9) 0.0129(9) -0.0035(8)
C8 0.0403(10) 0.0493(12) 0.0550(12) 0.0008(9) 0.0058(9) -0.0002(8)
C9 0.0351(9) 0.0530(12) 0.0477(11) 0.0030(9) 0.0080(8) 0.0062(8)
C10 0.0373(10) 0.0613(13) 0.0485(12) 0.0039(10) 0.0067(9) 0.0020(8)
C11 0.0415(10) 0.0529(12) 0.0493(12) 0.0027(9) 0.0066(9) 0.0111(8)
C12 0.0526(11) 0.0486(12) 0.0485(12) -0.0051(9) 0.0049(10) -0.0008(8)
C13 0.0532(11) 0.0441(11) 0.0461(12) 0.0017(9) 0.0134(10) 0.0014(8)
C14 0.0515(11) 0.0429(11) 0.0585(13) 0.0004(9) 0.0096(10) 0.0039(8)
C15 0.0464(11) 0.0566(12) 0.0553(13) 0.0000(10) 0.0161(10) 0.0000(9)
C16 0.0550(12) 0.0676(14) 0.0683(15) 0.0002(11) 0.0279(12) 0.0045(10)
C17 0.0401(10) 0.0693(14) 0.0626(14) -0.0032(11) 0.0142(10) -0.0004(9)
C18 0.0712(14) 0.0587(13) 0.0516(13) -0.0066(10) 0.0200(11) -0.0012(10)
C19 0.0412(10) 0.0647(13) 0.0471(12) 0.0000(10) 0.0120(9) -0.0104(9)
C20 0.0585(13) 0.0674(14) 0.0617(14) -0.0088(11) 0.0142(11) 0.0158(10)
C21 0.0703(14) 0.0698(14) 0.0668(15) -0.0080(11) 0.0339(12) 0.0033(11)
C22 0.0566(13) 0.0834(16) 0.0555(14) -0.0059(11) 0.0064(11) -0.0142(11)
C23 0.0452(11) 0.0940(18) 0.0786(17) 0.0000(14) 0.0253(12) 0.0022(11)
C24 0.0577(13) 0.0991(19) 0.0764(16) -0.0073(14) 0.0287(13) 0.0193(13)

loop_
_atom_type_symbol
_atom_type_description
_atom_type_scat_dispersion_real
_atom_type_scat_dispersion_imag
_atom_type_scat_source
C C 0.0033 0.0016 'International Tables Vol C Tables 4.2.6.8 and 6.1.1.4'
H H 0.0000 0.0000 'International Tables Vol C Tables 4.2.6.8 and 6.1.1.4'

loop_
_geom_angle_atom_site_label_1
_geom_angle_atom_site_label_2
_geom_angle_atom_site_label_3
_geom_angle
_geom_angle_site_symmetry_1
_geom_angle_site_symmetry_3
_geom_angle_publ_flag
C2 C1 C4 119.44(16) . . ?
C2 C1 C3 120.93(16) . . ?
C4 C1 C3 119.63(15) . . ?
C1 C2 C8 119.12(16) . . ?
C1 C2 C9 123.69(16) . . ?
C8 C2 C9 117.19(16) . . ?
C7 C3 C5 117.60(17) . . ?
C7 C3 C1 121.42(15) . . ?
C5 C3 C1 120.97(16) . . ?
C13 C4 C15 117.52(17) . . ?
C13 C4 C1 119.50(16) . . ?
C15 C4 C1 122.96(17) . . ?
C10 C5 C3 121.35(18) . . ?
C7 C6 C19 122.38(18) . . ?
C6 C7 C3 119.95(17) . . ?
C6 C7 C14 120.75(17) . . ?
C3 C7 C14 118.97(16) . . ?
C12 C8 C2 121.95(17) . . ?
C11 C9 C17 118.17(18) . . ?
C11 C9 C2 121.77(16) . . ?
C17 C9 C2 120.00(17) . . ?
C5 C10 C19 121.47(18) . . ?
C20 C11 C9 119.83(19) . . ?
C20 C11 C14 121.32(19) . . ?
C9 C11 C14 118.79(16) . . ?
C8 C12 C13 120.75(18) . . ?
C12 C13 C4 119.16(17) . . ?
C12 C13 C18 121.52(18) . . ?
C4 C13 C18 119.31(18) . . ?
C11 C14 C7 107.41(15) . . ?
C16 C15 C4 120.99(19) . . ?
C15 C16 C21 121.13(19) . . ?
C23 C17 C9 121.2(2) . . ?
C21 C18 C13 121.1(2) . . ?
C10 C19 C6 117.17(17) . . ?
C10 C19 C22 122.11(19) . . ?
C6 C19 C22 120.70(18) . . ?
C24 C20 C11 121.1(2) . . ?
C18 C21 C16 119.9(2) . . ?
C17 C23 C24 120.4(2) . . ?
C23 C24 C20 119.2(2) . . ?

loop_
_geom_bond_atom_site_label_1
_geom_bond_atom_site_label_2
_geom_bond_distance
_geom_bond_site_symmetry_2
_geom_bond_publ_flag
C1 C2 1.388(2) . ?
C1 C4 1.444(2) . ?
C1 C3 1.486(2) . ?
C2 C8 1.422(2) . ?
C2 C9 1.482(3) . ?
C3 C7 1.394(2) . ?
C3 C5 1.402(2) . ?
C4 C13 1.414(3) . ?
C4 C15 1.419(2) . ?
C5 C10 1.372(3) . ?
C6 C7 1.385(3) . ?
C6 C19 1.388(3) . ?
C7 C14 1.508(2) . ?
C8 C12 1.350(3) . ?
C9 C11 1.396(3) . ?
C9 C17 1.402(3) . ?
C10 C19 1.384(3) . ?
C11 C20 1.386(3) . ?
C11 C14 1.505(3) . ?
C12 C13 1.410(3) . ?
C13 C18 1.416(3) . ?
C15 C16 1.358(3) . ?
C16 C21 1.389(3) . ?
C17 C23 1.372(3) . ?
C18 C21 1.349(3) . ?
C19 C22 1.498(3) . ?
C20 C24 1.382(3) . ?
C23 C24 1.377(3) . ?
